data_7703260
loop_
_publ_author_name
'Holsten, Sebastian'
'Hupf, Emanuel'
'Lork, Enno'
'Mebs, Stefan'
'Beckmann, Jens'

_publ_section_title
;
 Proximity enforced oxidative addition of a strong unpolar \s-Si-Si bond
 at rhodium(i).
;
_journal_issue 6
_journal_name_full 'Dalton transactions (Cambridge, England : 2003)'
_journal_page_first 1731
_journal_page_last 1735
_journal_paper_doi 10.1039/d0dt00017e
_journal_volume 49
_journal_year 2020
_chemical_formula_sum 'C52 H48 P2 Si2'
_chemical_formula_weight 791.02
_space_group_IT_number 14
_space_group_name_Hall '-P 2ybc'
_space_group_name_H-M_alt 'P 1 21/c 1'
_symmetry_cell_setting monoclinic
_symmetry_space_group_name_H-M 'P 1 21/c 1'
_atom_sites_solution_hydrogens geom
_atom_sites_solution_primary direct
_atom_sites_solution_secondary difmap
_audit_creation_method SHELXL-97
_audit_update_record
;
2019-05-06 deposited with the CCDC.	2020-01-10 downloaded from the CCDC.
;
_cell_angle_alpha 90.00
_cell_angle_beta 117.054(5)
_cell_angle_gamma 90.00
_cell_formula_units_Z 4
_cell_length_a 17.918(5)
_cell_length_b 13.341(5)
_cell_length_c 19.445(5)
_cell_measurement_reflns_used 9125
_cell_measurement_temperature 100
_cell_measurement_theta_max 30.03
_cell_measurement_theta_min 2.35
_cell_volume 4140(2)
_computing_cell_refinement 'Bruker SAINT'
_computing_data_collection 'Bruker APEX2'
_computing_data_reduction 'Bruker SAINT'
_computing_molecular_graphics 'Bruker SHELXTL'
_computing_publication_material 'Bruker SHELXTL'
_computing_structure_refinement 'SHELXL-2013 (Sheldrick 2013)'
_computing_structure_solution 'SHELXS-97 (Sheldrick 2008)'
_diffrn_ambient_temperature 100
_diffrn_measured_fraction_theta_full 0.998
_diffrn_measured_fraction_theta_max 0.998
_diffrn_measurement_device_type 'Bruker Venture D8 CMOS'
_diffrn_measurement_method '\f and \w scans'
_diffrn_radiation_monochromator graphite
_diffrn_radiation_source 'fine-focus sealed tube'
_diffrn_radiation_type MoK\a
_diffrn_radiation_wavelength 0.71073
_diffrn_reflns_av_R_equivalents 0.1781
_diffrn_reflns_av_sigmaI/netI 0.0423
_diffrn_reflns_limit_h_max 25
_diffrn_reflns_limit_h_min -25
_diffrn_reflns_limit_k_max 18
_diffrn_reflns_limit_k_min -18
_diffrn_reflns_limit_l_max 27
_diffrn_reflns_limit_l_min -27
_diffrn_reflns_number 415591
_diffrn_reflns_theta_full 30.09
_diffrn_reflns_theta_max 30.09
_diffrn_reflns_theta_min 2.35
_exptl_absorpt_coefficient_mu 0.200
_exptl_absorpt_correction_T_max 0.7460
_exptl_absorpt_correction_T_min 0.7200
_exptl_absorpt_correction_type multi-scan
_exptl_absorpt_process_details 'SADABS; Bruker, 2000'
_exptl_crystal_colour colourless
_exptl_crystal_density_diffrn 1.269
_exptl_crystal_density_method 'not measured'
_exptl_crystal_description block
_exptl_crystal_F_000 1672
_exptl_crystal_size_max 0.08
_exptl_crystal_size_mid 0.05
_exptl_crystal_size_min 0.05
_refine_diff_density_max 0.648
_refine_diff_density_min -0.432
_refine_diff_density_rms 0.067
_refine_ls_extinction_method none
_refine_ls_goodness_of_fit_ref 1.037
_refine_ls_hydrogen_treatment constr
_refine_ls_matrix_type full
_refine_ls_number_parameters 509
_refine_ls_number_reflns 12159
_refine_ls_number_restraints 0
_refine_ls_restrained_S_all 1.037
_refine_ls_R_factor_all 0.0680
_refine_ls_R_factor_gt 0.0444
_refine_ls_shift/su_max 0.001
_refine_ls_shift/su_mean 0.000
_refine_ls_structure_factor_coef Fsqd
_refine_ls_weighting_details 'calc w=1/[\s^2^(Fo^2^)+(0.0560P)^2^+2.2822P] where P=(Fo^2^+2Fc^2^)/3'
_refine_ls_weighting_scheme calc
_refine_ls_wR_factor_gt 0.1058
_refine_ls_wR_factor_ref 0.1149
_reflns_number_gt 9178
_reflns_number_total 12159
_reflns_threshold_expression >2sigma(I)
_cod_data_source_file d0dt00017e2.cif
_cod_data_source_block shelxl
_cod_depositor_comments
;
The following automatic conversions were performed:

data item '_symmetry_cell_setting' value 'Monoclinic' was changed to
'monoclinic' in accordance with the
/home/data/users/saulius/crontab/automatic-downloads/rss-feeds/RSC/lib/dictionaries/cif_core.dic
dictionary named 'cif_core.dic' version 2.4.2 last updated on
2011-04-26.

Automatic conversion script
Id: cif_fix_values 7556 2019-12-06 15:28:31Z antanas 

 Adding full bibliography for 7703260--7703261.cif.
;
_cod_original_sg_symbol_H-M P2(1)/c
_cod_database_code 7703260

loop_
_symmetry_equiv_pos_as_xyz
'x, y, z'
'-x, y+1/2, -z+1/2'
'-x, -y, -z'
'x, -y-1/2, z-1/2'

loop_
_atom_site_label
_atom_site_type_symbol
_atom_site_fract_x
_atom_site_fract_y
_atom_site_fract_z
_atom_site_U_iso_or_equiv
_atom_site_adp_type
_atom_site_occupancy
_atom_site_symmetry_multiplicity
_atom_site_calc_flag
_atom_site_refinement_flags
C1 C 0.55164(11) 0.14571(12) 0.20964(9) 0.0191(3) Uani 1 1 d .
H1A H 0.5900 0.1623 0.1888 0.023 Uiso 1 1 calc R
H1B H 0.4971 0.1739 0.1763 0.023 Uiso 1 1 calc R
C2 C 0.54562(13) 0.03022(13) 0.21676(10) 0.0239(4) Uani 1 1 d .
H2A H 0.4881 0.0076 0.1882 0.029 Uiso 1 1 calc R
H2B H 0.5798 -0.0044 0.1973 0.029 Uiso 1 1 calc R
C3 C 0.85079(12) 0.67564(14) 0.83397(11) 0.0259(4) Uani 1 1 d .
H3A H 0.8855 0.6675 0.8891 0.031 Uiso 1 1 calc R
H3B H 0.8030 0.7173 0.8256 0.031 Uiso 1 1 calc R
C4 C 0.90154(12) 0.72263(14) 0.79585(10) 0.0256(4) Uani 1 1 d .
H4A H 0.8795 0.7881 0.7746 0.031 Uiso 1 1 calc R
H4B H 0.9601 0.7297 0.8330 0.031 Uiso 1 1 calc R
C5 C 0.55874(10) 0.18352(12) 0.56254(9) 0.0168(3) Uani 1 1 d .
H5A H 0.5795 0.1683 0.6164 0.025 Uiso 1 1 calc R
H5B H 0.5469 0.1223 0.5335 0.025 Uiso 1 1 calc R
H5C H 0.5084 0.2225 0.5452 0.025 Uiso 1 1 calc R
C6 C 0.59692(11) 0.38947(12) 0.53215(9) 0.0183(3) Uani 1 1 d .
H6A H 0.5422 0.3903 0.4887 0.027 Uiso 1 1 calc R
H6B H 0.6334 0.4337 0.5224 0.027 Uiso 1 1 calc R
H6C H 0.5930 0.4114 0.5774 0.027 Uiso 1 1 calc R
C7 C 0.87021(10) 0.22495(12) 0.66050(9) 0.0175(3) Uani 1 1 d .
H7A H 0.8988 0.1775 0.7013 0.026 Uiso 1 1 calc R
H7B H 0.9054 0.2823 0.6680 0.026 Uiso 1 1 calc R
H7C H 0.8575 0.1943 0.6117 0.026 Uiso 1 1 calc R
C8 C 0.76179(11) 0.18334(13) 0.73701(9) 0.0206(3) Uani 1 1 d .
H8A H 0.7608 0.1142 0.7230 0.031 Uiso 1 1 calc R
H8B H 0.7112 0.1992 0.7402 0.031 Uiso 1 1 calc R
H8C H 0.8092 0.1950 0.7862 0.031 Uiso 1 1 calc R
C10 C 0.63605(9) 0.21546(11) 0.45210(8) 0.0127(3) Uani 1 1 d .
C11 C 0.62151(9) 0.29261(11) 0.39933(9) 0.0143(3) Uani 1 1 d .
H11 H 0.6280 0.3580 0.4178 0.017 Uiso 1 1 calc R
C12 C 0.59763(10) 0.27974(12) 0.31974(9) 0.0152(3) Uani 1 1 d .
H12 H 0.5916 0.3346 0.2881 0.018 Uiso 1 1 calc R
C13 C 0.58367(10) 0.18465(12) 0.29065(9) 0.0149(3) Uani 1 1 d .
C14 C 0.59912(9) 0.10363(11) 0.34219(9) 0.0136(3) Uani 1 1 d .
C15 C 0.57797(10) 0.01163(12) 0.30215(9) 0.0173(3) Uani 1 1 d .
C16 C 0.58850(11) -0.07491(12) 0.34329(9) 0.0197(3) Uani 1 1 d .
H16 H 0.5728 -0.1365 0.3184 0.024 Uiso 1 1 calc R
C17 C 0.62360(11) -0.06819(12) 0.42406(9) 0.0187(3) Uani 1 1 d .
H17 H 0.6327 -0.1274 0.4520 0.022 Uiso 1 1 calc R
C18 C 0.64555(10) 0.02118(11) 0.46477(9) 0.0141(3) Uani 1 1 d .
C19 C 0.62884(9) 0.11417(11) 0.42290(8) 0.0127(3) Uani 1 1 d .
C20 C 0.80975(10) -0.01165(11) 0.58636(9) 0.0154(3) Uani 1 1 d .
C21 C 0.83677(11) -0.00567(14) 0.52994(11) 0.0239(4) Uani 1 1 d .
H21 H 0.7986 0.0097 0.4794 0.029 Uiso 1 1 calc R
C22 C 0.91994(12) -0.02228(16) 0.54811(13) 0.0322(4) Uani 1 1 d .
H22 H 0.9372 -0.0184 0.5098 0.039 Uiso 1 1 calc R
C23 C 0.97765(11) -0.04471(15) 0.62349(13) 0.0319(4) Uani 1 1 d .
H23 H 1.0336 -0.0549 0.6357 0.038 Uiso 1 1 calc R
C24 C 0.95169(11) -0.05181(13) 0.68037(11) 0.0253(4) Uani 1 1 d .
H24 H 0.9900 -0.0681 0.7307 0.030 Uiso 1 1 calc R
C25 C 0.86860(10) -0.03450(12) 0.66207(10) 0.0204(3) Uani 1 1 d .
H25 H 0.8516 -0.0381 0.7006 0.025 Uiso 1 1 calc R
C30 C 0.67142(10) -0.09606(11) 0.59798(8) 0.0144(3) Uani 1 1 d .
C31 C 0.70803(10) -0.18936(12) 0.60009(9) 0.0178(3) Uani 1 1 d .
H31 H 0.7510 -0.1942 0.5859 0.021 Uiso 1 1 calc R
C32 C 0.68111(11) -0.27467(12) 0.62300(10) 0.0211(3) Uani 1 1 d .
H32 H 0.7060 -0.3362 0.6240 0.025 Uiso 1 1 calc R
C33 C 0.61757(11) -0.26886(13) 0.64430(10) 0.0227(3) Uani 1 1 d .
H33 H 0.5994 -0.3262 0.6594 0.027 Uiso 1 1 calc R
C34 C 0.58114(11) -0.17697(14) 0.64304(10) 0.0219(3) Uani 1 1 d .
H34 H 0.5383 -0.1727 0.6574 0.026 Uiso 1 1 calc R
C35 C 0.60786(10) -0.09134(13) 0.62053(9) 0.0181(3) Uani 1 1 d .
H35 H 0.5832 -0.0300 0.6204 0.022 Uiso 1 1 calc R
C40 C 0.78739(9) 0.39741(12) 0.70326(8) 0.0138(3) Uani 1 1 d .
C41 C 0.76501(10) 0.41145(13) 0.76239(9) 0.0177(3) Uani 1 1 d .
H41 H 0.7383 0.3585 0.7732 0.021 Uiso 1 1 calc R
C42 C 0.77949(10) 0.49928(13) 0.80737(9) 0.0196(3) Uani 1 1 d .
H42 H 0.7601 0.5048 0.8442 0.024 Uiso 1 1 calc R
C43 C 0.82253(10) 0.57535(12) 0.79521(9) 0.0176(3) Uani 1 1 d .
C44 C 0.84740(9) 0.56488(12) 0.73624(9) 0.0144(3) Uani 1 1 d .
C45 C 0.89169(10) 0.65006(12) 0.73252(9) 0.0176(3) Uani 1 1 d .
C46 C 0.91637(11) 0.65605(12) 0.67572(9) 0.0190(3) Uani 1 1 d .
H46 H 0.9474 0.7103 0.6729 0.023 Uiso 1 1 calc R
C47 C 0.89330(10) 0.57754(12) 0.62160(9) 0.0170(3) Uani 1 1 d .
H47 H 0.9076 0.5832 0.5814 0.020 Uiso 1 1 calc R
C48 C 0.85049(10) 0.49202(11) 0.62458(8) 0.0134(3) Uani 1 1 d .
C49 C 0.82791(9) 0.48113(11) 0.68640(8) 0.0125(3) Uani 1 1 d .
C50 C 0.89000(10) 0.35922(12) 0.52343(9) 0.0163(3) Uani 1 1 d .
C51 C 0.97105(11) 0.39710(12) 0.55272(10) 0.0197(3) Uani 1 1 d .
H51 H 0.9870 0.4508 0.5870 0.024 Uiso 1 1 calc R
C52 C 1.02829(11) 0.35530(14) 0.53117(10) 0.0236(4) Uani 1 1 d .
H52 H 1.0823 0.3811 0.5511 0.028 Uiso 1 1 calc R
C53 C 1.00539(12) 0.27542(14) 0.48013(11) 0.0253(4) Uani 1 1 d .
H53 H 1.0436 0.2484 0.4652 0.030 Uiso 1 1 calc R
C54 C 0.92555(13) 0.23617(14) 0.45153(11) 0.0267(4) Uani 1 1 d .
H54 H 0.9101 0.1822 0.4176 0.032 Uiso 1 1 calc R
C55 C 0.86837(11) 0.27699(13) 0.47327(10) 0.0228(3) Uani 1 1 d .
H55 H 0.8150 0.2495 0.4543 0.027 Uiso 1 1 calc R
C60 C 0.76010(10) 0.50192(12) 0.46273(9) 0.0153(3) Uani 1 1 d .
C61 C 0.71819(12) 0.58487(13) 0.47151(10) 0.0249(4) Uani 1 1 d .
H61 H 0.7159 0.5943 0.5179 0.030 Uiso 1 1 calc R
C62 C 0.67987(13) 0.65348(14) 0.41268(11) 0.0314(4) Uani 1 1 d .
H62 H 0.6528 0.7089 0.4201 0.038 Uiso 1 1 calc R
C63 C 0.68145(13) 0.64041(14) 0.34290(11) 0.0295(4) Uani 1 1 d .
H63 H 0.6563 0.6872 0.3035 0.035 Uiso 1 1 calc R
C64 C 0.72066(12) 0.55743(15) 0.33218(10) 0.0275(4) Uani 1 1 d .
H64 H 0.7210 0.5474 0.2850 0.033 Uiso 1 1 calc R
C65 C 0.75975(11) 0.48845(13) 0.39157(9) 0.0213(3) Uani 1 1 d .
H65 H 0.7860 0.4326 0.3836 0.026 Uiso 1 1 calc R
Si1 Si 0.64061(3) 0.25761(3) 0.54773(2) 0.01285(9) Uani 1 1 d .
Si2 Si 0.77025(3) 0.26543(3) 0.66152(2) 0.01312(9) Uani 1 1 d .
P1 P 0.70389(2) 0.02113(3) 0.57012(2) 0.01314(9) Uani 1 1 d .
P2 P 0.80470(3) 0.40868(3) 0.54087(2) 0.01356(9) Uani 1 1 d .

loop_
_atom_site_aniso_label
_atom_site_aniso_U_11
_atom_site_aniso_U_22
_atom_site_aniso_U_33
_atom_site_aniso_U_23
_atom_site_aniso_U_13
_atom_site_aniso_U_12
C1 0.0242(8) 0.0180(7) 0.0147(7) -0.0006(6) 0.0085(6) 0.0002(6)
C2 0.0361(10) 0.0172(8) 0.0160(8) -0.0034(6) 0.0096(7) -0.0009(7)
C3 0.0302(10) 0.0255(9) 0.0255(9) -0.0111(7) 0.0158(8) -0.0045(7)
C4 0.0322(10) 0.0211(8) 0.0249(9) -0.0111(7) 0.0143(8) -0.0073(7)
C5 0.0167(7) 0.0168(7) 0.0175(7) -0.0009(6) 0.0084(6) -0.0019(6)
C6 0.0217(8) 0.0158(7) 0.0186(7) 0.0000(6) 0.0103(6) 0.0017(6)
C7 0.0172(7) 0.0143(7) 0.0191(7) 0.0020(6) 0.0065(6) 0.0008(6)
C8 0.0262(9) 0.0195(8) 0.0153(7) 0.0016(6) 0.0088(7) -0.0029(7)
C10 0.0108(6) 0.0136(7) 0.0132(7) -0.0012(5) 0.0050(5) -0.0006(5)
C11 0.0142(7) 0.0128(7) 0.0153(7) -0.0007(5) 0.0061(6) -0.0015(5)
C12 0.0166(7) 0.0149(7) 0.0150(7) 0.0028(6) 0.0079(6) -0.0004(6)
C13 0.0140(7) 0.0186(7) 0.0136(7) -0.0002(6) 0.0076(6) 0.0001(6)
C14 0.0131(7) 0.0141(7) 0.0144(7) -0.0004(5) 0.0068(6) 0.0012(5)
C15 0.0195(8) 0.0166(7) 0.0153(7) -0.0014(6) 0.0076(6) 0.0010(6)
C16 0.0255(8) 0.0124(7) 0.0192(8) -0.0031(6) 0.0084(7) -0.0012(6)
C17 0.0229(8) 0.0122(7) 0.0190(8) 0.0004(6) 0.0077(7) 0.0003(6)
C18 0.0142(7) 0.0136(7) 0.0133(7) 0.0005(5) 0.0053(6) 0.0009(6)
C19 0.0105(7) 0.0132(7) 0.0137(7) 0.0005(5) 0.0050(5) 0.0001(5)
C20 0.0132(7) 0.0118(7) 0.0200(7) -0.0019(6) 0.0066(6) -0.0017(5)
C21 0.0216(8) 0.0289(9) 0.0240(8) -0.0052(7) 0.0128(7) -0.0035(7)
C22 0.0270(10) 0.0378(11) 0.0428(11) -0.0147(9) 0.0254(9) -0.0064(8)
C23 0.0143(8) 0.0292(10) 0.0504(12) -0.0182(9) 0.0132(8) -0.0039(7)
C24 0.0127(8) 0.0193(8) 0.0341(10) -0.0047(7) 0.0021(7) 0.0000(6)
C25 0.0159(8) 0.0181(8) 0.0244(8) 0.0022(6) 0.0066(7) 0.0005(6)
C30 0.0137(7) 0.0157(7) 0.0119(7) 0.0015(5) 0.0042(6) 0.0003(6)
C31 0.0161(7) 0.0171(7) 0.0205(8) 0.0022(6) 0.0087(6) 0.0022(6)
C32 0.0235(8) 0.0148(7) 0.0222(8) 0.0026(6) 0.0081(7) 0.0015(6)
C33 0.0226(8) 0.0213(8) 0.0221(8) 0.0053(7) 0.0083(7) -0.0042(7)
C34 0.0159(8) 0.0301(9) 0.0200(8) 0.0032(7) 0.0084(7) -0.0010(7)
C35 0.0159(7) 0.0208(8) 0.0159(7) 0.0017(6) 0.0058(6) 0.0028(6)
C40 0.0114(7) 0.0166(7) 0.0114(6) 0.0001(5) 0.0036(5) -0.0003(5)
C41 0.0158(7) 0.0218(8) 0.0159(7) -0.0013(6) 0.0078(6) -0.0031(6)
C42 0.0181(8) 0.0272(9) 0.0163(7) -0.0043(6) 0.0102(6) -0.0012(6)
C43 0.0152(7) 0.0207(8) 0.0150(7) -0.0039(6) 0.0052(6) 0.0022(6)
C44 0.0112(7) 0.0165(7) 0.0129(7) -0.0003(5) 0.0030(6) 0.0017(5)
C45 0.0173(8) 0.0155(7) 0.0163(7) -0.0033(6) 0.0044(6) -0.0005(6)
C46 0.0217(8) 0.0150(7) 0.0189(8) -0.0017(6) 0.0079(6) -0.0047(6)
C47 0.0202(8) 0.0163(7) 0.0155(7) -0.0010(6) 0.0089(6) -0.0024(6)
C48 0.0145(7) 0.0137(7) 0.0112(6) -0.0009(5) 0.0050(6) -0.0003(5)
C49 0.0097(6) 0.0150(7) 0.0104(6) 0.0000(5) 0.0025(5) 0.0010(5)
C50 0.0210(8) 0.0146(7) 0.0149(7) 0.0034(6) 0.0094(6) 0.0031(6)
C51 0.0233(8) 0.0169(7) 0.0203(8) 0.0033(6) 0.0112(7) 0.0014(6)
C52 0.0229(9) 0.0245(9) 0.0274(9) 0.0088(7) 0.0148(7) 0.0033(7)
C53 0.0333(10) 0.0242(9) 0.0277(9) 0.0097(7) 0.0220(8) 0.0113(7)
C54 0.0350(10) 0.0229(9) 0.0254(9) -0.0024(7) 0.0164(8) 0.0068(7)
C55 0.0236(9) 0.0203(8) 0.0241(8) -0.0026(7) 0.0107(7) 0.0021(7)
C60 0.0167(7) 0.0147(7) 0.0132(7) -0.0007(5) 0.0055(6) -0.0014(6)
C61 0.0333(10) 0.0208(8) 0.0176(8) -0.0005(6) 0.0090(7) 0.0069(7)
C62 0.0388(11) 0.0206(9) 0.0258(9) 0.0004(7) 0.0067(8) 0.0103(8)
C63 0.0336(10) 0.0234(9) 0.0212(9) 0.0085(7) 0.0035(8) 0.0028(8)
C64 0.0321(10) 0.0340(10) 0.0151(8) 0.0044(7) 0.0095(7) 0.0024(8)
C65 0.0250(9) 0.0223(8) 0.0167(7) 0.0012(6) 0.0095(7) 0.0037(7)
Si1 0.0140(2) 0.01251(19) 0.01187(19) -0.00072(15) 0.00575(16) -0.00039(15)
Si2 0.0145(2) 0.01290(19) 0.01174(19) 0.00029(15) 0.00579(16) -0.00163(15)
P1 0.01295(18) 0.01232(18) 0.01343(18) 0.00067(14) 0.00536(15) 0.00097(14)
P2 0.01653(19) 0.01204(18) 0.01205(17) -0.00082(14) 0.00645(15) -0.00069(14)

loop_
_atom_type_symbol
_atom_type_description
_atom_type_scat_dispersion_real
_atom_type_scat_dispersion_imag
_atom_type_scat_source
C C 0.0033 0.0016 'International Tables Vol C Tables 4.2.6.8 and 6.1.1.4'
H H 0.0000 0.0000 'International Tables Vol C Tables 4.2.6.8 and 6.1.1.4'
Si Si 0.0817 0.0704 'International Tables Vol C Tables 4.2.6.8 and 6.1.1.4'
P P 0.1023 0.0942 'International Tables Vol C Tables 4.2.6.8 and 6.1.1.4'

loop_
_geom_angle_atom_site_label_1
_geom_angle_atom_site_label_2
_geom_angle_atom_site_label_3
_geom_angle
C13 C1 C2 104.96(13)
C15 C2 C1 104.67(13)
C43 C3 C4 104.94(14)
C45 C4 C3 104.77(14)
C11 C10 C19 116.58(13)
C11 C10 Si1 114.28(11)
C19 C10 Si1 127.84(11)
C10 C11 C12 125.33(14)
C13 C12 C11 118.22(14)
C12 C13 C14 118.50(14)
C12 C13 C1 131.78(14)
C14 C13 C1 109.71(14)
C15 C14 C13 110.94(13)
C15 C14 C19 124.72(14)
C13 C14 C19 124.30(14)
C16 C15 C14 118.73(14)
C16 C15 C2 131.58(15)
C14 C15 C2 109.68(14)
C15 C16 C17 118.21(15)
C18 C17 C16 124.08(15)
C17 C18 C19 119.13(14)
C17 C18 P1 120.60(12)
C19 C18 P1 120.01(11)
C14 C19 C18 114.71(13)
C14 C19 C10 116.65(13)
C18 C19 C10 128.62(14)
C21 C20 C25 118.48(16)
C21 C20 P1 123.84(13)
C25 C20 P1 117.37(12)
C22 C21 C20 120.73(18)
C21 C22 C23 120.15(18)
C24 C23 C22 119.91(17)
C25 C24 C23 119.75(18)
C24 C25 C20 120.97(17)
C35 C30 C31 118.01(14)
C35 C30 P1 117.92(12)
C31 C30 P1 124.04(12)
C32 C31 C30 120.85(15)
C33 C32 C31 120.39(16)
C32 C33 C34 119.43(16)
C33 C34 C35 120.57(16)
C34 C35 C30 120.74(16)
C41 C40 C49 116.45(14)
C41 C40 Si2 115.17(12)
C49 C40 Si2 128.08(11)
C40 C41 C42 125.58(15)
C43 C42 C41 118.05(15)
C42 C43 C44 118.73(15)
C42 C43 C3 131.66(15)
C44 C43 C3 109.61(15)
C45 C44 C43 110.81(14)
C45 C44 C49 124.89(14)
C43 C44 C49 124.27(15)
C46 C45 C44 119.11(14)
C46 C45 C4 131.31(15)
C44 C45 C4 109.56(14)
C45 C46 C47 117.92(15)
C48 C47 C46 124.03(15)
C47 C48 C49 119.17(14)
C47 C48 P2 119.63(11)
C49 C48 P2 119.95(11)
C44 C49 C48 114.63(13)
C44 C49 C40 116.54(13)
C48 C49 C40 128.82(14)
C51 C50 C55 118.45(15)
C51 C50 P2 126.62(13)
C55 C50 P2 114.90(13)
C52 C51 C50 120.46(16)
C53 C52 C51 120.42(17)
C54 C53 C52 119.70(16)
C53 C54 C55 120.17(17)
C54 C55 C50 120.77(17)
C61 C60 C65 117.78(15)
C61 C60 P2 119.48(12)
C65 C60 P2 122.47(12)
C62 C61 C60 121.26(17)
C61 C62 C63 120.40(18)
C64 C63 C62 119.36(17)
C63 C64 C65 120.33(17)
C64 C65 C60 120.83(16)
C6 Si1 C5 102.50(8)
C6 Si1 C10 106.65(7)
C5 Si1 C10 107.52(7)
C6 Si1 Si2 105.47(6)
C5 Si1 Si2 112.22(6)
C10 Si1 Si2 120.77(5)
C7 Si2 C8 104.77(8)
C7 Si2 C40 107.48(7)
C8 Si2 C40 105.00(7)
C7 Si2 Si1 120.74(6)
C8 Si2 Si1 107.96(6)
C40 Si2 Si1 109.75(5)
C18 P1 C20 102.31(7)
C18 P1 C30 103.58(7)
C20 P1 C30 100.87(7)
C48 P2 C50 108.02(7)
C48 P2 C60 100.04(7)
C50 P2 C60 100.14(7)

loop_
_geom_bond_atom_site_label_1
_geom_bond_atom_site_label_2
_geom_bond_distance
C1 C13 1.503(2)
C1 C2 1.555(2)
C2 C15 1.510(2)
C3 C43 1.506(2)
C3 C4 1.544(3)
C4 C45 1.512(2)
C5 Si1 1.8963(16)
C6 Si1 1.8930(17)
C7 Si2 1.8794(17)
C8 Si2 1.8919(17)
C10 C11 1.392(2)
C10 C19 1.449(2)
C10 Si1 1.9085(16)
C11 C12 1.416(2)
C12 C13 1.365(2)
C13 C14 1.413(2)
C14 C15 1.410(2)
C14 C19 1.416(2)
C15 C16 1.368(2)
C16 C17 1.404(2)
C17 C18 1.385(2)
C18 C19 1.439(2)
C18 P1 1.8279(16)
C20 C21 1.389(2)
C20 C25 1.400(2)
C20 P1 1.8286(17)
C21 C22 1.384(3)
C22 C23 1.389(3)
C23 C24 1.384(3)
C24 C25 1.384(2)
C30 C35 1.396(2)
C30 C31 1.399(2)
C30 P1 1.8338(17)
C31 C32 1.386(2)
C32 C33 1.379(3)
C33 C34 1.384(3)
C34 C35 1.384(2)
C40 C41 1.392(2)
C40 C49 1.449(2)
C40 Si2 1.9043(17)
C41 C42 1.414(2)
C42 C43 1.359(2)
C43 C44 1.413(2)
C44 C45 1.407(2)
C44 C49 1.415(2)
C45 C46 1.366(2)
C46 C47 1.407(2)
C47 C48 1.391(2)
C48 C49 1.440(2)
C48 P2 1.8286(16)
C50 C51 1.392(2)
C50 C55 1.400(2)
C50 P2 1.8326(17)
C51 C52 1.389(2)
C52 C53 1.385(3)
C53 C54 1.381(3)
C54 C55 1.385(2)
C60 C61 1.391(2)
C60 C65 1.393(2)
C60 P2 1.8412(16)
C61 C62 1.380(3)
C62 C63 1.381(3)
C63 C64 1.377(3)
C64 C65 1.391(2)
Si1 Si2 2.3721(8)
